data_4315431
loop_
_publ_author_name
'Shu-Jian Chen'
'Jian Zhang'
'Xianghua Yu'
'Xianhui Bu'
'Xue-Tai Chen'
'Zi-Ling Xue'

_publ_section_title
;
 Formation of Aminoxy and Oxo Complexes from the Reaction of Nb(NMe2)5
 with O2 and the Crystal Structure of Nb(NEt2)5
;
_journal_name_full 'Inorganic Chemistry'
_journal_page_first 4017
_journal_page_last 4022
_journal_paper_doi 10.1021/ic901889m
_journal_volume 49
_journal_year 2010
_chemical_formula_moiety 'C10H30N5O2Nb '
_chemical_formula_sum 'C10 H30 N5 Nb O2'
_chemical_formula_weight 345.30
_chemical_name_common Tris(dimethylamido)bis(dimethylamidooxo)Niobium
_chemical_name_systematic
; 
Tris(dimethylamido)bis(dimethylamidooxo)Niobium
;
_space_group_IT_number 14
_symmetry_cell_setting monoclinic
_symmetry_space_group_name_Hall '-P 2yn'
_symmetry_space_group_name_H-M 'P 1 21/n 1'
_atom_sites_solution_hydrogens geom
_atom_sites_solution_primary PATTSON
_atom_sites_solution_secondary difmap
_audit_creation_method SHELXL-97
_cell_angle_alpha 90.00
_cell_angle_beta 100.393(4)
_cell_angle_gamma 90.00
_cell_formula_units_Z 4
_cell_length_a 8.272(2)
_cell_length_b 13.052(3)
_cell_length_c 16.254(4)
_cell_measurement_temperature 173(2)
_cell_volume 1726.1(7)
_computing_cell_refinement 'SMART, Bruker (2000)'
_computing_data_collection 'SMART, Bruker (2000)'
_computing_data_reduction 'SHELXS-97 (Sheldrick, 1990)'
_computing_molecular_graphics 'SHELXL-97 (Sheldrick, 1997)'
_computing_publication_material 'SHELXTL, Bruker (2000)'
_computing_structure_refinement 'SHELXL-97 (Sheldrick, 1997)'
_computing_structure_solution 'SHELXS-97 (Sheldrick, 1990)'
_diffrn_ambient_temperature 173(2)
_diffrn_measured_fraction_theta_full 0.973
_diffrn_measured_fraction_theta_max 0.973
_diffrn_measurement_device_type 'CCD area detector'
_diffrn_measurement_method Multi-scan
_diffrn_radiation_monochromator graphite
_diffrn_radiation_source 'fine-focus sealed tube'
_diffrn_radiation_type MoK\a
_diffrn_radiation_wavelength 0.71073
_diffrn_reflns_av_R_equivalents 0.0694
_diffrn_reflns_av_sigmaI/netI 0.0583
_diffrn_reflns_limit_h_max 10
_diffrn_reflns_limit_h_min -10
_diffrn_reflns_limit_k_max 17
_diffrn_reflns_limit_k_min -17
_diffrn_reflns_limit_l_max 21
_diffrn_reflns_limit_l_min -21
_diffrn_reflns_number 17519
_diffrn_reflns_theta_full 28.37
_diffrn_reflns_theta_max 28.37
_diffrn_reflns_theta_min 2.01
_exptl_absorpt_coefficient_mu 0.701
_exptl_absorpt_correction_T_max 0.8442
_exptl_absorpt_correction_T_min 0.7764
_exptl_absorpt_correction_type multi-scan
_exptl_absorpt_process_details 'SADABS, Bruker (2000)'
_exptl_crystal_colour Yellow
_exptl_crystal_density_diffrn 1.329
_exptl_crystal_density_method 'not measured'
_exptl_crystal_description fragment
_exptl_crystal_F_000 728
_exptl_crystal_size_max 0.38
_exptl_crystal_size_mid 0.28
_exptl_crystal_size_min 0.25
_refine_diff_density_max 0.831
_refine_diff_density_min -1.242
_refine_diff_density_rms 0.163
_refine_ls_extinction_method none
_refine_ls_goodness_of_fit_ref 1.052
_refine_ls_hydrogen_treatment mixed
_refine_ls_matrix_type full
_refine_ls_number_parameters 173
_refine_ls_number_reflns 4205
_refine_ls_number_restraints 0
_refine_ls_restrained_S_all 1.052
_refine_ls_R_factor_all 0.0575
_refine_ls_R_factor_gt 0.0430
_refine_ls_shift/su_max 0.001
_refine_ls_shift/su_mean 0.000
_refine_ls_structure_factor_coef Fsqd
_refine_ls_weighting_details 'calc w=1/[\s^2^(Fo^2^)+(0.0756P)^2^+5.4393P] where P=(Fo^2^+2Fc^2^)/3'
_refine_ls_weighting_scheme calc
_refine_ls_wR_factor_gt 0.1159
_refine_ls_wR_factor_ref 0.1532
_reflns_number_gt 3442
_reflns_number_total 4205
_reflns_threshold_expression >2sigma(I)
_cod_data_source_file ic901889m_si_002_1.cif
_cod_data_source_block chenmono1
_cod_depositor_comments
;
The following automatic conversions were performed:

'_symmetry_cell_setting' value 'Monoclinic' changed to 'monoclinic'
according to the built-in table from CIF Core dictionary named
'cif_core.dic' version 2.4.1 from 2010-06-29.

Automatic conversion script
Id: cif_fix_values 1646 2011-03-28 12:23:43Z adriana 
;
_cod_original_formula_sum 'C10H30N5O2Nb '
_cod_database_code 4315431

loop_
_symmetry_equiv_pos_as_xyz
'x, y, z'
'-x+1/2, y+1/2, -z+1/2'
'-x, -y, -z'
'x-1/2, -y-1/2, z-1/2'

loop_
_atom_site_label
_atom_site_type_symbol
_atom_site_fract_x
_atom_site_fract_y
_atom_site_fract_z
_atom_site_U_iso_or_equiv
_atom_site_adp_type
_atom_site_occupancy
_atom_site_symmetry_multiplicity
_atom_site_calc_flag
_atom_site_refinement_flags
_atom_site_disorder_assembly
_atom_site_disorder_group
C1 C 0.6197(6) 0.3712(3) 0.6514(3) 0.0330(10) Uani 1 1 d . . .
H1A H 0.7010 0.3435 0.6204 0.049 Uiso 1 1 calc R . .
H1B H 0.6235 0.4463 0.6504 0.049 Uiso 1 1 calc R . .
H1C H 0.5097 0.3479 0.6254 0.049 Uiso 1 1 calc R . .
C2 C 0.5305(5) 0.3714(4) 0.7848(3) 0.0327(9) Uani 1 1 d . . .
H2A H 0.4212 0.3528 0.7542 0.049 Uiso 1 1 calc R . .
H2B H 0.5378 0.4460 0.7912 0.049 Uiso 1 1 calc R . .
H2C H 0.5484 0.3391 0.8401 0.049 Uiso 1 1 calc R . .
C3 C 0.9372(6) 0.4998(3) 0.8171(3) 0.0371(11) Uani 1 1 d . . .
H3A H 0.9172 0.5286 0.8700 0.056 Uiso 1 1 calc R . .
H3B H 0.8330 0.4946 0.7776 0.056 Uiso 1 1 calc R . .
H3C H 1.0127 0.5444 0.7937 0.056 Uiso 1 1 calc R . .
C4 C 1.1729(5) 0.4069(3) 0.8812(3) 0.0345(10) Uani 1 1 d . . .
H4A H 1.2420 0.4475 0.8505 0.052 Uiso 1 1 calc R . .
H4B H 1.2205 0.3384 0.8921 0.052 Uiso 1 1 calc R . .
H4C H 1.1670 0.4407 0.9344 0.052 Uiso 1 1 calc R . .
C5 C 1.1423(6) 0.1250(4) 0.9322(3) 0.0398(11) Uani 1 1 d . . .
H5A H 1.0486 0.1380 0.9600 0.060 Uiso 1 1 calc R . .
H5B H 1.2388 0.1620 0.9615 0.060 Uiso 1 1 calc R . .
H5C H 1.1657 0.0513 0.9332 0.060 Uiso 1 1 calc R . .
C6 C 1.2313(6) 0.1334(4) 0.7994(3) 0.0365(10) Uani 1 1 d . . .
H6A H 1.2551 0.0600 0.8059 0.055 Uiso 1 1 calc R . .
H6B H 1.3308 0.1727 0.8212 0.055 Uiso 1 1 calc R . .
H6C H 1.1949 0.1493 0.7400 0.055 Uiso 1 1 calc R . .
C7 C 0.8389(7) 0.3299(4) 0.9793(3) 0.0403(11) Uani 1 1 d . . .
H7A H 0.7325 0.3570 0.9877 0.060 Uiso 1 1 calc R . .
H7B H 0.9083 0.3864 0.9665 0.060 Uiso 1 1 calc R . .
H7C H 0.8929 0.2950 1.0303 0.060 Uiso 1 1 calc R . .
C8 C 0.7104(6) 0.1737(4) 0.9297(3) 0.0397(11) Uani 1 1 d . . .
H8A H 0.7732 0.1308 0.9736 0.060 Uiso 1 1 calc R . .
H8B H 0.6749 0.1323 0.8793 0.060 Uiso 1 1 calc R . .
H8C H 0.6137 0.2015 0.9490 0.060 Uiso 1 1 calc R . .
C9 C 1.0630(6) 0.3466(4) 0.6492(3) 0.0391(11) Uani 1 1 d . . .
H9A H 1.1625 0.3160 0.6349 0.059 Uiso 1 1 calc R . .
H9B H 1.0937 0.4002 0.6913 0.059 Uiso 1 1 calc R . .
H9C H 0.9967 0.3766 0.5989 0.059 Uiso 1 1 calc R . .
C10 C 0.9271(7) 0.1870(4) 0.6205(3) 0.0371(10) Uani 1 1 d . . .
H10A H 0.8646 0.2157 0.5686 0.056 Uiso 1 1 calc R . .
H10B H 0.8604 0.1352 0.6425 0.056 Uiso 1 1 calc R . .
H10C H 1.0281 0.1553 0.6090 0.056 Uiso 1 1 calc R . .
N1 N 0.6567(4) 0.3355(3) 0.7379(2) 0.0234(7) Uani 1 1 d . . .
N2 N 1.0097(4) 0.3982(2) 0.8320(2) 0.0233(7) Uani 1 1 d . . .
N3 N 1.1029(4) 0.1603(3) 0.8453(2) 0.0251(7) Uani 1 1 d . . .
N4 N 0.8134(5) 0.2578(3) 0.9103(2) 0.0273(8) Uani 1 1 d . . .
N5 N 0.9691(5) 0.2689(3) 0.6821(2) 0.0254(7) Uani 1 1 d . . .
Nb1 Nb 0.89277(4) 0.26536(2) 0.79686(2) 0.01815(14) Uani 1 1 d . . .
O1 O 0.6623(4) 0.2253(2) 0.7387(2) 0.0268(6) Uani 1 1 d . . .
O2 O 0.9484(4) 0.1145(2) 0.80630(18) 0.0271(6) Uani 1 1 d . . .

loop_
_atom_site_aniso_label
_atom_site_aniso_U_11
_atom_site_aniso_U_22
_atom_site_aniso_U_33
_atom_site_aniso_U_23
_atom_site_aniso_U_13
_atom_site_aniso_U_12
C1 0.041(3) 0.026(2) 0.028(2) 0.0024(16) -0.0022(18) 0.0046(18)
C2 0.026(2) 0.031(2) 0.043(2) -0.0011(18) 0.0109(19) 0.0051(17)
C3 0.038(3) 0.0159(19) 0.054(3) -0.0025(18) -0.001(2) -0.0028(17)
C4 0.027(2) 0.026(2) 0.049(3) -0.0063(19) 0.0023(19) -0.0032(17)
C5 0.042(3) 0.035(2) 0.036(2) 0.0065(19) -0.009(2) 0.008(2)
C6 0.028(2) 0.031(2) 0.050(3) -0.004(2) 0.006(2) 0.0077(18)
C7 0.056(3) 0.043(3) 0.024(2) -0.0078(19) 0.016(2) -0.003(2)
C8 0.046(3) 0.042(3) 0.036(2) 0.008(2) 0.019(2) -0.005(2)
C9 0.045(3) 0.047(3) 0.029(2) 0.001(2) 0.017(2) -0.012(2)
C10 0.051(3) 0.033(2) 0.028(2) -0.0041(18) 0.011(2) 0.001(2)
N1 0.0227(16) 0.0190(16) 0.0283(17) 0.0013(13) 0.0038(14) 0.0015(13)
N2 0.0243(17) 0.0172(15) 0.0291(16) -0.0052(12) 0.0063(13) -0.0017(12)
N3 0.0254(17) 0.0208(16) 0.0273(16) -0.0029(13) -0.0004(14) 0.0024(13)
N4 0.033(2) 0.0257(17) 0.0250(17) -0.0002(13) 0.0097(15) -0.0025(14)
N5 0.0279(18) 0.0243(17) 0.0254(17) -0.0017(13) 0.0088(14) -0.0028(13)
Nb1 0.0215(2) 0.01363(19) 0.01969(19) -0.00099(11) 0.00459(13) 0.00007(12)
O1 0.0282(15) 0.0138(13) 0.0372(16) -0.0027(11) 0.0024(13) -0.0021(11)
O2 0.0331(16) 0.0161(13) 0.0307(15) -0.0017(11) 0.0022(12) -0.0003(11)

loop_
_atom_type_symbol
_atom_type_description
_atom_type_scat_dispersion_real
_atom_type_scat_dispersion_imag
_atom_type_scat_source
C C 0.0033 0.0016 'International Tables Vol C Tables 4.2.6.8 and 6.1.1.4'
H H 0.0000 0.0000 'International Tables Vol C Tables 4.2.6.8 and 6.1.1.4'
N N 0.0061 0.0033 'International Tables Vol C Tables 4.2.6.8 and 6.1.1.4'
O O 0.0106 0.0060 'International Tables Vol C Tables 4.2.6.8 and 6.1.1.4'
Nb Nb -2.0727 0.6215 'International Tables Vol C Tables 4.2.6.8 and 6.1.1.4'

loop_
_geom_angle_atom_site_label_1
_geom_angle_atom_site_label_2
_geom_angle_atom_site_label_3
_geom_angle
_geom_angle_site_symmetry_1
_geom_angle_site_symmetry_3
_geom_angle_publ_flag
O1 N1 C1 109.2(3) . . ?
O1 N1 C2 109.6(3) . . ?
C1 N1 C2 110.5(3) . . ?
O1 N1 Nb1 63.76(17) . . ?
C1 N1 Nb1 124.4(3) . . ?
C2 N1 Nb1 124.0(3) . . ?
C4 N2 C3 109.7(3) . . ?
C4 N2 Nb1 125.2(3) . . ?
C3 N2 Nb1 124.9(3) . . ?
C6 N3 O2 110.2(3) . . ?
C6 N3 C5 111.4(4) . . ?
O2 N3 C5 108.5(3) . . ?
C6 N3 Nb1 124.2(3) . . ?
O2 N3 Nb1 62.09(16) . . ?
C5 N3 Nb1 123.6(3) . . ?
C7 N4 C8 109.3(4) . . ?
C7 N4 Nb1 129.3(3) . . ?
C8 N4 Nb1 121.3(3) . . ?
C9 N5 C10 109.8(4) . . ?
C9 N5 Nb1 128.5(3) . . ?
C10 N5 Nb1 121.8(3) . . ?
N2 Nb1 O2 136.46(13) . . ?
N2 Nb1 O1 135.46(13) . . ?
O2 Nb1 O1 88.06(12) . . ?
N2 Nb1 N4 90.09(14) . . ?
O2 Nb1 N4 89.45(13) . . ?
O1 Nb1 N4 88.87(14) . . ?
N2 Nb1 N5 91.58(14) . . ?
O2 Nb1 N5 89.30(13) . . ?
O1 Nb1 N5 89.98(14) . . ?
N4 Nb1 N5 178.33(14) . . ?
N2 Nb1 N1 96.18(13) . . ?
O2 Nb1 N1 127.37(12) . . ?
O1 Nb1 N1 39.32(11) . . ?
N4 Nb1 N1 90.50(14) . . ?
N5 Nb1 N1 89.38(14) . . ?
N2 Nb1 N3 97.15(13) . . ?
O2 Nb1 N3 39.32(12) . . ?
O1 Nb1 N3 127.38(11) . . ?
N4 Nb1 N3 90.49(14) . . ?
N5 Nb1 N3 89.25(14) . . ?
N1 Nb1 N3 166.64(12) . . ?
N1 O1 Nb1 76.92(18) . . ?
N3 O2 Nb1 78.59(18) . . ?

loop_
_geom_bond_atom_site_label_1
_geom_bond_atom_site_label_2
_geom_bond_distance
_geom_bond_site_symmetry_2
_geom_bond_publ_flag
C1 N1 1.460(5) . ?
C2 N1 1.476(5) . ?
C3 N2 1.457(5) . ?
C4 N2 1.444(5) . ?
C5 N3 1.465(5) . ?
C6 N3 1.447(5) . ?
C7 N4 1.449(6) . ?
C8 N4 1.459(6) . ?
C9 N5 1.438(6) . ?
C10 N5 1.462(5) . ?
N1 O1 1.439(4) . ?
N1 Nb1 2.212(3) . ?
N2 Nb1 2.017(3) . ?
N3 O2 1.450(4) . ?
N3 Nb1 2.243(3) . ?
N4 Nb1 2.068(4) . ?
N5 Nb1 2.075(4) . ?
Nb1 O2 2.022(3) . ?
Nb1 O1 2.037(3) . ?
